data_4505450
loop_
_publ_author_name
'Tan, Huaqiao'
'Li, Yangguang'
'Chen, Weilin'
'Yan, Aixue'
'Liu, Ding'
'Wang, Enbo'

_publ_section_title
;
 A Series of [MnMo9O32]6--Based Solids: Homochiral Transferred from
 Adjacent Polyoxoanions to One-, Two-, and Three-Dimensional Frameworks
;
_journal_issue 3
_journal_name_full 'Crystal Growth &amp; Design'
_journal_page_first 1111
_journal_paper_doi 10.1021/cg2004936
_journal_volume 12
_journal_year 2012
_chemical_formula_sum 'H26 Mn4 Mo9 O45'
_chemical_formula_weight 1829.43
_chemical_name_systematic
; 
 ? 
;
_space_group_IT_number 155
_symmetry_cell_setting trigonal
_symmetry_space_group_name_Hall 'R 3 2"'
_symmetry_space_group_name_H-M 'R 3 2 :H'
_atom_sites_solution_hydrogens none
_atom_sites_solution_primary direct
_atom_sites_solution_secondary difmap
_audit_creation_method SHELXL-97
_cell_angle_alpha 90.00
_cell_angle_beta 90.00
_cell_angle_gamma 120.00
_cell_formula_units_Z 3
_cell_length_a 15.841(2)
_cell_length_b 15.841(2)
_cell_length_c 12.531(3)
_cell_measurement_reflns_used 1385
_cell_measurement_temperature 293(2)
_cell_measurement_theta_max 27.45
_cell_measurement_theta_min 3.39
_cell_volume 2723.2(8)
_computing_structure_refinement 'SHELXL-97 (Sheldrick, 1997)'
_computing_structure_solution 'SHELXS-97 (Sheldrick, 1990)'
_diffrn_ambient_temperature 293(2)
_diffrn_detector_area_resol_mean 0.01
_diffrn_measured_fraction_theta_full 0.996
_diffrn_measured_fraction_theta_max 0.996
_diffrn_measurement_device_type 'Rigaku R-AXIS RAPID IP'
_diffrn_measurement_method Oscillation
_diffrn_radiation_monochromator graphite
_diffrn_radiation_source 'fine-focus sealed tube'
_diffrn_radiation_type MoK\a
_diffrn_radiation_wavelength 0.71073
_diffrn_reflns_av_R_equivalents 0.0262
_diffrn_reflns_av_sigmaI/netI 0.0176
_diffrn_reflns_limit_h_max 20
_diffrn_reflns_limit_h_min -20
_diffrn_reflns_limit_k_max 20
_diffrn_reflns_limit_k_min -20
_diffrn_reflns_limit_l_max 16
_diffrn_reflns_limit_l_min -16
_diffrn_reflns_number 8177
_diffrn_reflns_theta_full 27.45
_diffrn_reflns_theta_max 27.45
_diffrn_reflns_theta_min 3.39
_diffrn_standards_decay_% none
_diffrn_standards_interval_count 0
_diffrn_standards_interval_time 0
_diffrn_standards_number 0
_exptl_absorpt_coefficient_mu 4.468
_exptl_absorpt_correction_T_max 0.374
_exptl_absorpt_correction_T_min 0.325
_exptl_absorpt_correction_type multi-scan
_exptl_absorpt_process_details 'ABSCOR by T.Higashi    8 March, 1995'
_exptl_crystal_colour red
_exptl_crystal_density_diffrn 3.347
_exptl_crystal_density_method 'not measured'
_exptl_crystal_description block
_exptl_crystal_F_000 2592
_exptl_crystal_size_max 0.26
_exptl_crystal_size_mid 0.25
_exptl_crystal_size_min 0.22
_refine_diff_density_max 1.711
_refine_diff_density_min -2.470
_refine_diff_density_rms 0.318
_refine_ls_abs_structure_details 'Flack H D (1983), Acta Cryst. A39, 876-881'
_refine_ls_abs_structure_Flack 0.05(12)
_refine_ls_extinction_coef 0.00056(16)
_refine_ls_extinction_expression Fc^*^=kFc[1+0.001xFc^2^\l^3^/sin(2\q)]^-1/4^
_refine_ls_extinction_method SHELXL
_refine_ls_goodness_of_fit_ref 1.141
_refine_ls_hydrogen_treatment none
_refine_ls_matrix_type full
_refine_ls_number_parameters 97
_refine_ls_number_reflns 1385
_refine_ls_number_restraints 12
_refine_ls_restrained_S_all 1.146
_refine_ls_R_factor_all 0.0464
_refine_ls_R_factor_gt 0.0456
_refine_ls_shift/su_max 0.000
_refine_ls_shift/su_mean 0.000
_refine_ls_structure_factor_coef Fsqd
_refine_ls_weighting_details 'calc w=1/[\s^2^(Fo^2^)+(0.0839P)^2^+66.6191P] where P=(Fo^2^+2Fc^2^)/3'
_refine_ls_weighting_scheme calc
_refine_ls_wR_factor_gt 0.1318
_refine_ls_wR_factor_ref 0.1323
_reflns_number_gt 1356
_reflns_number_total 1385
_reflns_threshold_expression >2sigma(I)
_cod_data_source_file cg2004936_si_002.cif
_cod_data_source_block 4b
_cod_depositor_comments
;
The following automatic conversions were performed:

'_symmetry_cell_setting' value 'Trigonal' changed to 'trigonal'
according to /home/saulius/struct/CIF-dictionaries/cif_core.dic
dictionary named 'cif_core.dic' version 2.4.1 from 2010-06-29.

Automatic conversion script
Id: cif_fix_values 1715 2011-07-08 13:25:40Z adriana 
;
_cod_original_cell_volume 2723.1(8)
_cod_original_sg_symbol_H-M R32
_cod_database_code 4505450

loop_
_symmetry_equiv_pos_as_xyz
'x, y, z'
'-y, x-y, z'
'-x+y, -x, z'
'y, x, -z'
'x-y, -y, -z'
'-x, -x+y, -z'
'x+2/3, y+1/3, z+1/3'
'-y+2/3, x-y+1/3, z+1/3'
'-x+y+2/3, -x+1/3, z+1/3'
'y+2/3, x+1/3, -z+1/3'
'x-y+2/3, -y+1/3, -z+1/3'
'-x+2/3, -x+y+1/3, -z+1/3'
'x+1/3, y+2/3, z+2/3'
'-y+1/3, x-y+2/3, z+2/3'
'-x+y+1/3, -x+2/3, z+2/3'
'y+1/3, x+2/3, -z+2/3'
'x-y+1/3, -y+2/3, -z+2/3'
'-x+1/3, -x+y+2/3, -z+2/3'

loop_
_atom_site_label
_atom_site_type_symbol
_atom_site_fract_x
_atom_site_fract_y
_atom_site_fract_z
_atom_site_U_iso_or_equiv
_atom_site_adp_type
_atom_site_occupancy
_atom_site_symmetry_multiplicity
_atom_site_calc_flag
_atom_site_refinement_flags
Mo1 Mo 0.0000 0.79809(6) 0.0000 0.0209(3) Uani 1 2 d S
Mo2 Mo -0.08508(6) 0.85965(6) 0.20079(6) 0.0212(3) Uani 1 1 d .
Mn1 Mn 0.0000 1.0000 0.0000 0.0143(6) Uani 1 6 d S
O5 O 0.0595(6) 0.7629(6) 0.0882(7) 0.0310(17) Uani 1 1 d .
O3 O -0.1127(6) 0.7728(5) 0.0877(6) 0.0239(14) Uani 1 1 d .
O2 O 0.0426(5) 0.9339(5) 0.0923(5) 0.0179(12) Uani 1 1 d .
O4 O -0.0309(7) 0.8179(7) 0.2894(7) 0.0381(18) Uani 1 1 d .
O1 O -0.1986(6) 0.8220(6) 0.2546(6) 0.0316(16) Uani 1 1 d .
Mn2 Mn -0.3333 0.7562(3) 0.3333 0.0842(14) Uani 1 2 d S
O2W O -0.3333 0.8886(5) 0.3333 0.0197(18) Uani 1 2 d SU
O1W O -0.3333 0.6282(6) 0.3333 0.034(3) Uani 1 2 d S
O6 O 0.0000 1.0000 0.2607(9) 0.024(2) Uani 1 3 d S
OW2 O -0.4764(9) 0.8569(9) 0.1667 0.052(3) Uani 1 2 d S
OW1 O 0.3333 0.6667 0.1667 0.14(2) Uani 1 6 d S
O3W O -0.4083(19) 0.7287(19) 0.1740(19) 0.065(6) Uani 0.50 1 d PU

loop_
_atom_site_aniso_label
_atom_site_aniso_U_11
_atom_site_aniso_U_22
_atom_site_aniso_U_33
_atom_site_aniso_U_23
_atom_site_aniso_U_13
_atom_site_aniso_U_12
Mo1 0.0178(6) 0.0143(4) 0.0316(6) 0.0006(2) 0.0012(4) 0.0089(3)
Mo2 0.0200(4) 0.0192(4) 0.0236(4) 0.0057(3) 0.0020(3) 0.0093(3)
Mn1 0.0125(9) 0.0125(9) 0.0178(13) 0.000 0.000 0.0063(5)
O5 0.026(4) 0.023(4) 0.045(4) 0.010(3) -0.001(3) 0.013(3)
O3 0.022(3) 0.021(3) 0.030(3) 0.002(3) 0.001(3) 0.011(3)
O2 0.018(3) 0.016(3) 0.021(3) 0.000(3) 0.000(2) 0.009(3)
O4 0.048(5) 0.030(4) 0.040(4) 0.014(4) 0.005(4) 0.022(4)
O1 0.035(4) 0.027(4) 0.033(4) 0.013(3) 0.008(3) 0.016(3)
Mn2 0.078(3) 0.0602(17) 0.120(4) 0.0156(14) 0.031(3) 0.0391(15)
O2W 0.012(3) 0.013(3) 0.033(4) 0.0076(14) 0.015(3) 0.0062(15)
O1W 0.030(6) 0.016(3) 0.063(7) 0.013(3) 0.025(5) 0.015(3)
O6 0.025(4) 0.025(4) 0.022(5) 0.000 0.000 0.0123(18)
OW2 0.057(6) 0.057(6) 0.038(6) 0.003(3) -0.003(3) 0.026(7)
OW1 0.18(3) 0.18(3) 0.06(2) 0.000 0.000 0.089(16)
O3W 0.062(9) 0.065(10) 0.053(8) 0.005(7) 0.000(7) 0.021(7)

loop_
_atom_type_symbol
_atom_type_description
_atom_type_scat_dispersion_real
_atom_type_scat_dispersion_imag
_atom_type_scat_source
O O 0.0106 0.0060 'International Tables Vol C Tables 4.2.6.8 and 6.1.1.4'
H H 0.0000 0.0000 'International Tables Vol C Tables 4.2.6.8 and 6.1.1.4'
Mo Mo -1.6832 0.6857 'International Tables Vol C Tables 4.2.6.8 and 6.1.1.4'
Mn Mn 0.3368 0.7283 'International Tables Vol C Tables 4.2.6.8 and 6.1.1.4'

loop_
_geom_angle_atom_site_label_1
_geom_angle_atom_site_label_2
_geom_angle_atom_site_label_3
_geom_angle
_geom_angle_site_symmetry_1
_geom_angle_site_symmetry_3
O5 Mo1 O5 106.4(6) . 6
O5 Mo1 O3 97.8(4) . 6
O5 Mo1 O3 99.4(3) 6 6
O5 Mo1 O3 99.4(3) . .
O5 Mo1 O3 97.8(4) 6 .
O3 Mo1 O3 151.0(4) 6 .
O5 Mo1 O2 91.6(3) . .
O5 Mo1 O2 161.1(3) 6 .
O3 Mo1 O2 83.2(3) 6 .
O3 Mo1 O2 73.2(3) . .
O5 Mo1 O2 161.1(3) . 6
O5 Mo1 O2 91.6(3) 6 6
O3 Mo1 O2 73.2(3) 6 6
O3 Mo1 O2 83.2(3) . 6
O2 Mo1 O2 71.1(4) . 6
O5 Mo1 Mn1 126.8(3) . .
O5 Mo1 Mn1 126.8(3) 6 .
O3 Mo1 Mn1 75.5(2) 6 .
O3 Mo1 Mn1 75.5(2) . .
O2 Mo1 Mn1 35.55(18) . .
O2 Mo1 Mn1 35.55(18) 6 .
O1 Mo2 O4 104.4(4) . .
O1 Mo2 O3 102.8(4) . .
O4 Mo2 O3 100.6(4) . .
O1 Mo2 O6 103.6(3) . .
O4 Mo2 O6 89.8(4) . .
O3 Mo2 O6 148.1(4) . .
O1 Mo2 O2 159.7(3) . .
O4 Mo2 O2 95.8(4) . .
O3 Mo2 O2 75.0(3) . .
O6 Mo2 O2 73.9(3) . .
O1 Mo2 O2 88.3(3) . 3_465
O4 Mo2 O2 161.4(4) . 3_465
O3 Mo2 O2 89.5(3) . 3_465
O6 Mo2 O2 73.8(3) . 3_465
O2 Mo2 O2 71.6(4) . 3_465
O1 Mo2 Mn1 123.8(3) . .
O4 Mo2 Mn1 131.3(3) . .
O3 Mo2 Mn1 77.1(2) . .
O6 Mo2 Mn1 73.5(3) . .
O2 Mo2 Mn1 35.92(18) . .
O2 Mo2 Mn1 35.95(18) 3_465 .
O2 Mn1 O2 86.2(4) 2_675 5_675
O2 Mn1 O2 168.7(4) 2_675 6
O2 Mn1 O2 86.7(3) 5_675 6
O2 Mn1 O2 86.7(3) 2_675 .
O2 Mn1 O2 101.7(4) 5_675 .
O2 Mn1 O2 86.2(4) 6 .
O2 Mn1 O2 101.7(4) 2_675 4_465
O2 Mn1 O2 86.7(3) 5_675 4_465
O2 Mn1 O2 86.7(3) 6 4_465
O2 Mn1 O2 168.7(4) . 4_465
O2 Mn1 O2 86.7(3) 2_675 3_465
O2 Mn1 O2 168.7(4) 5_675 3_465
O2 Mn1 O2 101.7(4) 6 3_465
O2 Mn1 O2 86.7(3) . 3_465
O2 Mn1 O2 86.2(4) 4_465 3_465
O2 Mn1 Mo2 145.1(2) 2_675 4_465
O2 Mn1 Mo2 90.03(19) 5_675 4_465
O2 Mn1 Mo2 43.61(19) 6 4_465
O2 Mn1 Mo2 127.99(19) . 4_465
O2 Mn1 Mo2 43.4(2) 4_465 4_465
O2 Mn1 Mo2 90.81(19) 3_465 4_465
O2 Mn1 Mo2 43.4(2) 2_675 2_675
O2 Mn1 Mo2 90.81(19) 5_675 2_675
O2 Mn1 Mo2 127.99(19) 6 2_675
O2 Mn1 Mo2 43.61(19) . 2_675
O2 Mn1 Mo2 145.1(2) 4_465 2_675
O2 Mn1 Mo2 90.03(19) 3_465 2_675
Mo2 Mn1 Mo2 171.48(3) 4_465 2_675
O2 Mn1 Mo2 127.99(19) 2_675 6
O2 Mn1 Mo2 43.61(19) 5_675 6
O2 Mn1 Mo2 43.4(2) 6 6
O2 Mn1 Mo2 90.81(19) . 6
O2 Mn1 Mo2 90.03(19) 4_465 6
O2 Mn1 Mo2 145.1(2) 3_465 6
Mo2 Mn1 Mo2 63.85(3) 4_465 6
Mo2 Mn1 Mo2 111.61(3) 2_675 6
O2 Mn1 Mo2 90.81(19) 2_675 5_675
O2 Mn1 Mo2 43.4(2) 5_675 5_675
O2 Mn1 Mo2 90.03(19) 6 5_675
O2 Mn1 Mo2 145.1(2) . 5_675
O2 Mn1 Mo2 43.61(19) 4_465 5_675
O2 Mn1 Mo2 127.99(19) 3_465 5_675
Mo2 Mn1 Mo2 63.85(3) 4_465 5_675
Mo2 Mn1 Mo2 121.62(3) 2_675 5_675
Mo2 Mn1 Mo2 63.85(3) 6 5_675
O2 Mn1 Mo2 90.03(19) 2_675 .
O2 Mn1 Mo2 145.1(2) 5_675 .
O2 Mn1 Mo2 90.81(19) 6 .
O2 Mn1 Mo2 43.4(2) . .
O2 Mn1 Mo2 127.99(19) 4_465 .
O2 Mn1 Mo2 43.61(19) 3_465 .
Mo2 Mn1 Mo2 111.61(3) 4_465 .
Mo2 Mn1 Mo2 63.85(3) 2_675 .
Mo2 Mn1 Mo2 121.62(3) 6 .
Mo2 Mn1 Mo2 171.48(3) 5_675 .
O2 Mn1 Mo2 43.61(19) 2_675 3_465
O2 Mn1 Mo2 127.99(19) 5_675 3_465
O2 Mn1 Mo2 145.1(2) 6 3_465
O2 Mn1 Mo2 90.03(19) . 3_465
O2 Mn1 Mo2 90.81(19) 4_465 3_465
O2 Mn1 Mo2 43.4(2) 3_465 3_465
Mo2 Mn1 Mo2 121.62(3) 4_465 3_465
Mo2 Mn1 Mo2 63.85(3) 2_675 3_465
Mo2 Mn1 Mo2 171.48(3) 6 3_465
Mo2 Mn1 Mo2 111.61(3) 5_675 3_465
Mo2 Mn1 Mo2 63.85(3) . 3_465
Mo2 O3 Mo1 114.9(4) . .
Mn1 O2 Mo2 100.6(3) . .
Mn1 O2 Mo2 100.4(3) . 2_675
Mo2 O2 Mo2 98.0(2) . 2_675
Mn1 O2 Mo1 101.3(3) . .
Mo2 O2 Mo1 92.9(2) . .
Mo2 O2 Mo1 153.3(4) 2_675 .
Mo2 O1 Mn2 169.5(5) . .
O1W Mn2 O1 89.3(3) . 18_445
O1W Mn2 O1 89.3(3) . .
O1 Mn2 O1 178.6(5) 18_445 .
O1W Mn2 O2W 180.000(3) . .
O1 Mn2 O2W 90.7(3) 18_445 .
O1 Mn2 O2W 90.7(3) . .
O1W Mn2 O3W 94.1(7) . 18_445
O1 Mn2 O3W 89.2(7) 18_445 18_445
O1 Mn2 O3W 90.9(7) . 18_445
O2W Mn2 O3W 85.9(7) . 18_445
O1W Mn2 O3W 94.1(7) . .
O1 Mn2 O3W 90.9(7) 18_445 .
O1 Mn2 O3W 89.2(7) . .
O2W Mn2 O3W 85.9(7) . .
O3W Mn2 O3W 171.9(14) 18_445 .
Mo2 O6 Mo2 107.7(3) . 2_675
Mo2 O6 Mo2 107.7(3) . 3_465
Mo2 O6 Mo2 107.7(3) 2_675 3_465
O3W O3W Mn2 105.1(17) 11_565 .

loop_
_geom_bond_atom_site_label_1
_geom_bond_atom_site_label_2
_geom_bond_distance
_geom_bond_site_symmetry_2
Mo1 O5 1.716(8) .
Mo1 O5 1.716(8) 6
Mo1 O3 1.959(7) 6
Mo1 O3 1.959(7) .
Mo1 O2 2.229(6) .
Mo1 O2 2.229(6) 6
Mo1 Mn1 3.1984(11) .
Mo2 O1 1.724(8) .
Mo2 O4 1.725(8) .
Mo2 O3 1.868(7) .
Mo2 O6 2.080(4) .
Mo2 O2 2.223(7) .
Mo2 O2 2.228(6) 3_465
Mo2 Mn1 3.1770(9) .
Mn1 O2 1.897(7) 2_675
Mn1 O2 1.897(7) 5_675
Mn1 O2 1.897(7) 6
Mn1 O2 1.897(7) .
Mn1 O2 1.897(7) 4_465
Mn1 O2 1.897(7) 3_465
Mn1 Mo2 3.1770(9) 4_465
Mn1 Mo2 3.1770(9) 2_675
Mn1 Mo2 3.1770(9) 6
Mn1 Mo2 3.1770(9) 5_675
Mn1 Mo2 3.1770(9) 3_465
O2 Mo2 2.228(6) 2_675
O1 Mn2 2.095(8) .
Mn2 O1W 2.027(11) .
Mn2 O1 2.095(8) 18_445
Mn2 O2W 2.097(10) .
Mn2 O3W 2.25(2) 18_445
Mn2 O3W 2.25(2) .
O6 Mo2 2.080(4) 2_675
O6 Mo2 2.080(4) 3_465
O3W O3W 1.71(5) 11_565
